data_7201312
loop_
_publ_author_name
'Liao, Wuping'
'Liu, Ce'
'Wang, Xiaofei'
'Zhu, Guangshan'
'Zhao, Xiaojun'
'Zhang, Hongjie'

_publ_section_title
;
 3D metal--organic frameworks incorporating water-soluble
 tetra-p-sulfonatocalix[4]arene
;
_journal_issue 11
_journal_name_full CrystEngComm
_journal_page_first 2282
_journal_paper_doi 10.1039/b908189e
_journal_volume 11
_journal_year 2009
_chemical_formula_moiety '[(C2H5)4N] Eu [C12H8N2]2 [C28H20S4O16] 5H2O'
_chemical_formula_sum 'C60 H66 Eu N5 O21 S4'
_chemical_formula_weight 1473.38
_chemical_name_common '[(C2H5)4N] Eu [C12H8N2]2 [C28H20S4O16] 5H2O'
_chemical_name_systematic
;
?
;
_space_group_IT_number 132
_symmetry_cell_setting tetragonal
_symmetry_space_group_name_Hall '-P 4c 2c'
_symmetry_space_group_name_H-M 'P 42/m c m'
_atom_sites_solution_hydrogens geom
_atom_sites_solution_primary direct
_atom_sites_solution_secondary difmap
_audit_creation_method SHELXL-97
_cell_angle_alpha 90.00
_cell_angle_beta 90.00
_cell_angle_gamma 90.00
_cell_formula_units_Z 4
_cell_length_a 19.1147(4)
_cell_length_b 19.1147(4)
_cell_length_c 21.1495(7)
_cell_measurement_temperature 184(2)
_cell_volume 7727.4(3)
_computing_cell_refinement 'SMART (Bruker, 2001)'
_computing_data_collection 'SMART (Bruker, 2001)'
_computing_data_reduction 'SAINT+ (Bruker, 1999)'
_computing_molecular_graphics 'PLATON (Spek, 2003)'
_computing_publication_material 'SHELXTL (1998)'
_computing_structure_refinement 'SHELXTL (Sheldrick, 1998)'
_computing_structure_solution 'SHELXTL (Sheldrick, 1998)'
_diffrn_ambient_temperature 185(2)
_diffrn_measured_fraction_theta_full 0.997
_diffrn_measured_fraction_theta_max 0.997
_diffrn_measurement_device_type 'Bruker AXS Apex CCD diffractometer'
_diffrn_measurement_method '\w scan'
_diffrn_radiation_monochromator graphite
_diffrn_radiation_source 'fine-focus sealed tube'
_diffrn_radiation_type MoK\a
_diffrn_radiation_wavelength 0.71073
_diffrn_reflns_av_R_equivalents 0.0432
_diffrn_reflns_av_sigmaI/netI 0.0180
_diffrn_reflns_limit_h_max 22
_diffrn_reflns_limit_h_min -22
_diffrn_reflns_limit_k_max 22
_diffrn_reflns_limit_k_min -22
_diffrn_reflns_limit_l_max 25
_diffrn_reflns_limit_l_min -24
_diffrn_reflns_number 49026
_diffrn_reflns_theta_full 24.99
_diffrn_reflns_theta_max 24.99
_diffrn_reflns_theta_min 1.51
_diffrn_standards_interval_time 0
_diffrn_standards_number 0
_exptl_absorpt_coefficient_mu 0.986
_exptl_absorpt_correction_T_max 0.8670
_exptl_absorpt_correction_T_min 0.7957
_exptl_absorpt_correction_type empirical
_exptl_absorpt_process_details ' SADABS, Sheldrick, 1996'
_exptl_crystal_colour colorless
_exptl_crystal_density_diffrn 1.266
_exptl_crystal_density_method 'not measured'
_exptl_crystal_description block
_exptl_crystal_F_000 3056
_exptl_crystal_size_max 0.24
_exptl_crystal_size_mid 0.22
_exptl_crystal_size_min 0.15
_refine_diff_density_max 2.807
_refine_diff_density_min -2.852
_refine_diff_density_rms 0.223
_refine_ls_extinction_coef 0.0006(4)
_refine_ls_extinction_expression Fc^*^=kFc[1+0.001xFc^2^\l^3^/sin(2\q)]^-1/4^
_refine_ls_extinction_method SHELXL
_refine_ls_goodness_of_fit_ref 1.551
_refine_ls_hydrogen_treatment none
_refine_ls_matrix_type full
_refine_ls_number_parameters 206
_refine_ls_number_reflns 3660
_refine_ls_number_restraints 4
_refine_ls_restrained_S_all 1.553
_refine_ls_R_factor_all 0.1129
_refine_ls_R_factor_gt 0.0926
_refine_ls_shift/su_max 0.000
_refine_ls_shift/su_mean 0.000
_refine_ls_structure_factor_coef Fsqd
_refine_ls_weighting_details 'calc w=1/[\s^2^(Fo^2^)+(0.2000P)^2^+0.0000P] where P=(Fo^2^+2Fc^2^)/3'
_refine_ls_weighting_scheme calc
_refine_ls_wR_factor_gt 0.3401
_refine_ls_wR_factor_ref 0.3644
_reflns_number_gt 2648
_reflns_number_total 3660
_reflns_threshold_expression >2sigma(I)
_cod_data_source_file B908189E.txt
_cod_data_source_block Eu-N(C2H5)4
_cod_database_code 7201312

loop_
_symmetry_equiv_pos_as_xyz
'x, y, z'
'-x, -y, z'
'-y, x, z+1/2'
'y, -x, z+1/2'
'-x, y, -z+1/2'
'x, -y, -z+1/2'
'y, x, -z'
'-y, -x, -z'
'-x, -y, -z'
'x, y, -z'
'y, -x, -z-1/2'
'-y, x, -z-1/2'
'x, -y, z-1/2'
'-x, y, z-1/2'
'-y, -x, z'
'y, x, z'

loop_
_atom_site_label
_atom_site_type_symbol
_atom_site_fract_x
_atom_site_fract_y
_atom_site_fract_z
_atom_site_U_iso_or_equiv
_atom_site_adp_type
_atom_site_occupancy
_atom_site_symmetry_multiplicity
_atom_site_calc_flag
_atom_site_refinement_flags
_atom_site_disorder_assembly
_atom_site_disorder_group
Eu1 Eu 0.0000 0.5000 0.2500 0.0359(5) Uani 1 4 d S . .
S1 S 0.07324(11) 0.34609(12) 0.16747(10) 0.0549(7) Uani 1 1 d . . .
N1 N 0.1155(3) 0.4575(4) 0.3020(3) 0.0488(17) Uani 1 1 d . . .
C1 C 0.3473(4) 0.3473(4) 0.1685(4) 0.039(2) Uani 1 2 d S . .
H1A H 0.3836 0.3836 0.1624 0.047 Uiso 1 2 calc SR . .
H1B H 0.3408 0.3408 0.2146 0.047 Uiso 1 2 calc SR . .
C2 C 0.2796(4) 0.3727(4) 0.1401(3) 0.0391(17) Uani 1 1 d . . .
C3 C 0.2172(4) 0.3521(4) 0.1640(3) 0.0388(16) Uani 1 1 d . . .
H3 H 0.2165 0.3226 0.2001 0.047 Uiso 1 1 calc R . .
C4 C 0.1538(4) 0.3728(4) 0.1369(3) 0.0452(18) Uani 1 1 d . . .
C5 C 0.1555(4) 0.4194(4) 0.0840(3) 0.051(2) Uani 1 1 d . . .
H5 H 0.1130 0.4362 0.0663 0.061 Uiso 1 1 calc R . .
C6 C 0.2176(4) 0.4396(4) 0.0590(3) 0.0416(17) Uani 1 1 d . . .
C7 C 0.2804(4) 0.4165(4) 0.0873(3) 0.0411(17) Uani 1 1 d . . .
C8 C 0.2163(6) 0.4837(6) 0.0000 0.049(3) Uani 1 2 d S . .
H8A H 0.2573 0.5153 0.0000 0.059 Uiso 1 2 calc SR . .
H8B H 0.1736 0.5130 0.0000 0.059 Uiso 1 2 calc SR . .
C9 C 0.1159(5) 0.4138(5) 0.3513(5) 0.062(2) Uani 1 1 d . . .
H9 H 0.0725 0.3984 0.3681 0.075 Uiso 1 1 calc R . .
C10 C 0.1791(6) 0.3897(5) 0.3795(5) 0.072(3) Uani 1 1 d . . .
H10 H 0.1778 0.3598 0.4153 0.086 Uiso 1 1 calc R . .
C11 C 0.2395(5) 0.4096(5) 0.3550(5) 0.066(3) Uani 1 1 d . . .
H11 H 0.2818 0.3935 0.3736 0.079 Uiso 1 1 calc R . .
C12 C 0.2424(4) 0.4541(4) 0.3022(4) 0.0432(18) Uani 1 1 d . . .
C13 C 0.3076(4) 0.4777(5) 0.2763(4) 0.062(3) Uani 1 1 d . . .
H13 H 0.3505 0.4631 0.2947 0.075 Uiso 1 1 calc R . .
C14 C 0.1784(4) 0.4765(4) 0.2770(4) 0.0434(18) Uani 1 1 d . . .
O1 O 0.3421(3) 0.4390(3) 0.0636(3) 0.0620(16) Uani 1 1 d . . .
O2 O 0.0376(3) 0.3085(4) 0.1170(3) 0.0700(18) Uani 1 1 d . . .
O3 O 0.0352(3) 0.4103(4) 0.1830(3) 0.0596(17) Uani 1 1 d . . .
O4 O 0.0862(3) 0.3042(4) 0.2220(3) 0.078(2) Uani 1 1 d . . .
N2 N 0.1565(16) 0.1565(16) 0.0000 0.103(4) Uiso 0.50 4 d SP . .
C15 C 0.126(3) 0.180(3) 0.0626(19) 0.103(4) Uiso 0.25 1 d PD . .
C16 C 0.1600(14) 0.1600(14) 0.1230(18) 0.103(4) Uiso 0.50 2 d SPD . .
C17 C 0.179(2) 0.239(4) 0.0000 0.103(4) Uiso 0.25 2 d SPD . .
C18 C 0.2526(18) 0.2526(18) 0.0000 0.103(4) Uiso 0.50 4 d SPD . .
C19 C 0.074(3) 0.180(4) 0.0000 0.103(4) Uiso 0.25 2 d SPD . .
C20 C -0.002(3) 0.168(5) 0.0000 0.103(4) Uiso 0.25 2 d SPD . .
N3 N 0.0000 0.0000 0.2500 0.103(4) Uiso 1 8 d S . .
C21 C 0.0007(10) 0.0610(15) 0.2200(13) 0.103(4) Uiso 0.50 1 d PD . .
C22 C 0.0745(7) 0.0745(7) 0.2156(9) 0.103(4) Uiso 1 2 d SD . .
O1W O -0.0197(9) 0.3554(9) 0.0000 0.140(5) Uiso 1 2 d S . .
O2W O 0.4240(8) 0.4240(8) 0.4072(9) 0.198(7) Uiso 1 2 d S . .
O3W O 0.3001(15) 0.3001(15) 0.5000 0.253(16) Uiso 1 4 d S . .

loop_
_atom_site_aniso_label
_atom_site_aniso_U_11
_atom_site_aniso_U_22
_atom_site_aniso_U_33
_atom_site_aniso_U_23
_atom_site_aniso_U_13
_atom_site_aniso_U_12
Eu1 0.0201(6) 0.0545(7) 0.0332(7) 0.000 0.000 0.000
S1 0.0430(11) 0.0715(15) 0.0501(12) -0.0016(10) 0.0064(9) 0.0177(10)
N1 0.032(3) 0.059(4) 0.056(4) 0.010(3) -0.011(3) -0.006(3)
C1 0.046(4) 0.046(4) 0.024(5) -0.001(3) -0.001(3) 0.015(5)
C2 0.047(4) 0.041(4) 0.029(3) -0.014(3) -0.003(3) 0.021(3)
C3 0.047(4) 0.039(4) 0.030(3) 0.000(3) 0.002(3) 0.018(3)
C4 0.051(5) 0.055(5) 0.029(4) -0.006(3) 0.008(3) 0.026(3)
C5 0.044(4) 0.076(6) 0.032(4) -0.005(4) -0.003(3) 0.030(4)
C6 0.052(4) 0.044(4) 0.029(4) -0.007(3) -0.004(3) 0.018(3)
C7 0.042(4) 0.049(4) 0.032(4) -0.004(3) -0.003(3) 0.015(3)
C8 0.060(7) 0.051(6) 0.036(6) 0.000 0.000 0.033(6)
C9 0.056(5) 0.063(6) 0.068(6) 0.024(5) -0.023(5) -0.019(4)
C10 0.087(7) 0.048(5) 0.079(6) 0.017(5) -0.038(6) -0.002(5)
C11 0.047(5) 0.050(5) 0.101(7) -0.011(5) -0.036(5) 0.004(4)
C12 0.030(4) 0.039(4) 0.061(5) -0.014(4) -0.010(3) 0.005(3)
C13 0.030(4) 0.063(6) 0.094(7) -0.042(5) -0.009(4) 0.017(4)
C14 0.033(4) 0.039(4) 0.058(5) -0.005(4) -0.010(3) -0.010(3)
O1 0.053(3) 0.080(4) 0.054(3) 0.026(3) -0.001(3) -0.004(3)
O2 0.050(3) 0.090(4) 0.071(4) -0.019(4) 0.005(3) 0.010(3)
O3 0.037(3) 0.090(5) 0.051(3) -0.010(3) 0.004(3) 0.019(3)
O4 0.058(4) 0.102(5) 0.075(4) 0.030(4) 0.019(3) 0.017(4)

loop_
_atom_type_symbol
_atom_type_description
_atom_type_scat_dispersion_real
_atom_type_scat_dispersion_imag
_atom_type_scat_source
C C 0.0033 0.0016 'International Tables Vol C Tables 4.2.6.8 and 6.1.1.4'
H H 0.0000 0.0000 'International Tables Vol C Tables 4.2.6.8 and 6.1.1.4'
N N 0.0061 0.0033 'International Tables Vol C Tables 4.2.6.8 and 6.1.1.4'
O O 0.0106 0.0060 'International Tables Vol C Tables 4.2.6.8 and 6.1.1.4'
S S 0.1246 0.1234 'International Tables Vol C Tables 4.2.6.8 and 6.1.1.4'
Eu Eu -0.1578 3.6682 'International Tables Vol C Tables 4.2.6.8 and 6.1.1.4'

loop_
_geom_angle_atom_site_label_1
_geom_angle_atom_site_label_2
_geom_angle_atom_site_label_3
_geom_angle
_geom_angle_site_symmetry_1
_geom_angle_site_symmetry_3
_geom_angle_publ_flag
O3 Eu1 O3 104.9(3) 6_565 5 ?
O3 Eu1 O3 84.9(3) 6_565 2_565 ?
O3 Eu1 O3 146.4(3) 5 2_565 ?
O3 Eu1 O3 146.4(3) 6_565 . ?
O3 Eu1 O3 84.9(3) 5 . ?
O3 Eu1 O3 104.9(3) 2_565 . ?
O3 Eu1 N1 74.1(2) 6_565 . ?
O3 Eu1 N1 75.9(2) 5 . ?
O3 Eu1 N1 137.3(2) 2_565 . ?
O3 Eu1 N1 77.4(2) . . ?
O3 Eu1 N1 137.3(2) 6_565 5 ?
O3 Eu1 N1 77.4(2) 5 5 ?
O3 Eu1 N1 74.1(2) 2_565 5 ?
O3 Eu1 N1 75.9(2) . 5 ?
N1 Eu1 N1 143.5(3) . 5 ?
O3 Eu1 N1 77.4(2) 6_565 6_565 ?
O3 Eu1 N1 137.3(2) 5 6_565 ?
O3 Eu1 N1 75.9(2) 2_565 6_565 ?
O3 Eu1 N1 74.1(2) . 6_565 ?
N1 Eu1 N1 63.6(3) . 6_565 ?
N1 Eu1 N1 129.9(3) 5 6_565 ?
O3 Eu1 N1 75.9(2) 6_565 2_565 ?
O3 Eu1 N1 74.1(2) 5 2_565 ?
O3 Eu1 N1 77.4(2) 2_565 2_565 ?
O3 Eu1 N1 137.3(2) . 2_565 ?
N1 Eu1 N1 129.9(3) . 2_565 ?
N1 Eu1 N1 63.6(3) 5 2_565 ?
N1 Eu1 N1 143.5(3) 6_565 2_565 ?
O4 S1 O2 113.4(5) . . ?
O4 S1 O3 112.1(4) . . ?
O2 S1 O3 110.2(4) . . ?
O4 S1 C4 108.1(4) . . ?
O2 S1 C4 106.6(4) . . ?
O3 S1 C4 106.0(4) . . ?
C9 N1 C14 117.7(7) . . ?
C9 N1 Eu1 122.1(5) . . ?
C14 N1 Eu1 120.1(5) . . ?
C2 C1 C2 113.3(8) 16 . ?
C3 C2 C7 118.9(6) . . ?
C3 C2 C1 121.0(7) . . ?
C7 C2 C1 120.2(7) . . ?
C2 C3 C4 121.9(7) . . ?
C3 C4 C5 118.6(7) . . ?
C3 C4 S1 122.0(6) . . ?
C5 C4 S1 119.4(6) . . ?
C6 C5 C4 120.1(7) . . ?
C5 C6 C7 119.4(7) . . ?
C5 C6 C8 117.9(7) . . ?
C7 C6 C8 122.6(8) . . ?
O1 C7 C2 119.8(6) . . ?
O1 C7 C6 119.1(6) . . ?
C2 C7 C6 121.1(7) . . ?
C6 C8 C6 111.9(9) . 10 ?
N1 C9 C10 122.3(9) . . ?
C11 C10 C9 119.0(9) . . ?
C10 C11 C12 121.3(8) . . ?
C14 C12 C11 117.0(7) . . ?
C14 C12 C13 121.2(8) . . ?
C11 C12 C13 121.8(7) . . ?
C13 C13 C12 119.6(5) 6_565 . ?
N1 C14 C12 122.7(7) . . ?
N1 C14 C14 118.1(4) . 6_565 ?
C12 C14 C14 119.2(5) . 6_565 ?
S1 O3 Eu1 154.0(4) . . ?
C15 N2 C15 174(5) . 7 ?
C15 N2 C15 122(3) . 10 ?
C15 N2 C15 58(3) 7 10 ?
C15 N2 C15 58(3) . 16 ?
C15 N2 C15 122(3) 7 16 ?
C15 N2 C15 174(5) 10 16 ?
C15 N2 C17 79(2) . . ?
C15 N2 C17 107(3) 7 . ?
C15 N2 C17 79(2) 10 . ?
C15 N2 C17 107(3) 16 . ?
C15 N2 C17 107(3) . 7 ?
C15 N2 C17 79(2) 7 7 ?
C15 N2 C17 107(3) 10 7 ?
C15 N2 C17 79(2) 16 7 ?
C17 N2 C17 60(4) . 7 ?
C15 N2 C19 63.5(17) . . ?
C15 N2 C19 113(2) 7 . ?
C15 N2 C19 63.5(17) 10 . ?
C15 N2 C19 113(2) 16 . ?
C17 N2 C19 89(3) . . ?
C17 N2 C19 149(4) 7 . ?
C15 N2 C19 113(2) . 7 ?
C15 N2 C19 63.5(17) 7 7 ?
C15 N2 C19 113(2) 10 7 ?
C15 N2 C19 63.5(17) 16 7 ?
C17 N2 C19 149(4) . 7 ?
C17 N2 C19 89(3) 7 7 ?
C19 N2 C19 122(6) . 7 ?
C15 C15 C16 61(2) 16 . ?
C15 C15 N2 61.2(15) 16 . ?
C16 C15 N2 121(3) . . ?
C15 C15 C19 115(3) 16 . ?
C16 C15 C19 161(5) . . ?
N2 C15 C19 62(3) . . ?
C15 C15 C17 93(2) 16 . ?
C16 C15 C17 120(3) . . ?
N2 C15 C17 53(3) . . ?
C19 C15 C17 77(3) . . ?
C15 C16 C15 59(4) 16 . ?
C18 C17 C17 55(3) . 7 ?
C18 C17 N2 115(5) . . ?
C17 C17 N2 60(2) 7 . ?
C18 C17 C15 126(3) . . ?
C17 C17 C15 87(2) 7 . ?
N2 C17 C15 48(2) . . ?
C18 C17 C15 126(3) . 10 ?
C17 C17 C15 87(2) 7 10 ?
N2 C17 C15 48(2) . 10 ?
C15 C17 C15 83(3) . 10 ?
C17 C18 C17 70(6) . 7 ?
C20 C19 N2 155(7) . . ?
C20 C19 C15 127(2) . . ?
N2 C19 C15 54(2) . . ?
C20 C19 C15 127(2) . 10 ?
N2 C19 C15 54(2) . 10 ?
C15 C19 C15 105(5) . 10 ?
C21 N3 C21 178.8(17) 15 11_556 ?
C21 N3 C21 103.2(10) 15 5 ?
C21 N3 C21 77.9(18) 11_556 5 ?
C21 N3 C21 75.7(18) 15 2 ?
C21 N3 C21 103.2(10) 11_556 2 ?
C21 N3 C21 178.8(17) 5 2 ?
C21 N3 C21 123(2) 15 16 ?
C21 N3 C21 57(2) 11_556 16 ?
C21 N3 C21 103.2(10) 5 16 ?
C21 N3 C21 77.9(18) 2 16 ?
C21 N3 C21 57(2) 15 12_556 ?
C21 N3 C21 123(2) 11_556 12_556 ?
C21 N3 C21 75.7(18) 5 12_556 ?
C21 N3 C21 103.2(10) 2 12_556 ?
C21 N3 C21 178.8(17) 16 12_556 ?
C21 N3 C21 103.2(10) 15 6 ?
C21 N3 C21 75.7(18) 11_556 6 ?
C21 N3 C21 123(2) 5 6 ?
C21 N3 C21 57(2) 2 6 ?
C21 N3 C21 103.2(10) 16 6 ?
C21 N3 C21 77.9(18) 12_556 6 ?
C21 N3 C21 77.9(18) 15 . ?
C21 N3 C21 103.2(10) 11_556 . ?
C21 N3 C21 57(2) 5 . ?
C21 N3 C21 123(2) 2 . ?
C21 N3 C21 75.7(18) 16 . ?
C21 N3 C21 103.2(10) 12_556 . ?
C21 N3 C21 178.8(17) 6 . ?
C21 C21 N3 61.4(12) 5 . ?
C21 C21 C22 95(2) 5 . ?
N3 C21 C22 101.5(18) . . ?
C21 C21 C21 90.9(12) 5 16 ?
N3 C21 C21 52.2(9) . 16 ?
C22 C21 C21 55.5(13) . 16 ?
C21 C21 C21 89.1(12) 5 15 ?
N3 C21 C21 51.1(9) . 15 ?
C22 C21 C21 145.2(13) . 15 ?
C21 C21 C21 90.000(3) 16 15 ?
C21 C21 C22 45.7(13) 5 12_556 ?
N3 C21 C22 77.3(11) . 12_556 ?
C22 C21 C22 136.7(17) . 12_556 ?
C21 C21 C22 126.9(10) 16 12_556 ?
C21 C21 C22 65.3(8) 15 12_556 ?
C21 C22 C21 69(3) . 16 ?
C21 C22 C21 73(2) . 11_556 ?
C21 C22 C21 39.3(18) 16 11_556 ?
C21 C22 C21 39.3(18) . 5 ?
C21 C22 C21 73(2) 16 5 ?
C21 C22 C21 49.4(15) 11_556 5 ?

loop_
_geom_bond_atom_site_label_1
_geom_bond_atom_site_label_2
_geom_bond_distance
_geom_bond_site_symmetry_2
_geom_bond_publ_flag
Eu1 O3 2.324(6) 6_565 ?
Eu1 O3 2.324(6) 5 ?
Eu1 O3 2.324(6) 2_565 ?
Eu1 O3 2.324(6) . ?
Eu1 N1 2.598(6) . ?
Eu1 N1 2.598(6) 5 ?
Eu1 N1 2.598(6) 6_565 ?
Eu1 N1 2.598(6) 2_565 ?
S1 O4 1.425(6) . ?
S1 O2 1.456(7) . ?
S1 O3 1.464(6) . ?
S1 C4 1.746(9) . ?
N1 C9 1.334(11) . ?
N1 C14 1.364(10) . ?
C1 C2 1.507(8) 16 ?
C1 C2 1.507(8) . ?
C2 C3 1.354(10) . ?
C2 C7 1.396(10) . ?
C3 C4 1.398(10) . ?
C4 C5 1.431(11) . ?
C5 C6 1.355(10) . ?
C6 C7 1.413(9) . ?
C6 C8 1.506(9) . ?
C7 O1 1.350(8) . ?
C8 C6 1.506(9) 10 ?
C9 C10 1.423(12) . ?
C10 C11 1.321(14) . ?
C11 C12 1.406(13) . ?
C12 C14 1.400(10) . ?
C12 C13 1.434(11) . ?
C13 C13 1.40(2) 6_565 ?
C14 C14 1.452(16) 6_565 ?
N2 C15 1.51(5) . ?
N2 C15 1.51(5) 7 ?
N2 C15 1.51(5) 10 ?
N2 C15 1.51(5) 16 ?
N2 C17 1.64(8) . ?
N2 C17 1.64(8) 7 ?
N2 C19 1.65(6) . ?
N2 C19 1.65(6) 7 ?
C15 C15 1.46(9) 16 ?
C15 C16 1.482(19) . ?
C15 C19 1.67(5) . ?
C15 C17 2.00(7) . ?
C16 C15 1.482(19) 16 ?
C17 C18 1.44(2) . ?
C17 C17 1.64(13) 7 ?
C17 C15 2.00(7) 10 ?
C18 C17 1.44(2) 7 ?
C19 C20 1.46(2) . ?
C19 C15 1.67(5) 10 ?
N3 C21 1.33(3) 15 ?
N3 C21 1.33(3) 11_556 ?
N3 C21 1.33(3) 5 ?
N3 C21 1.33(3) 2 ?
N3 C21 1.33(3) 16 ?
N3 C21 1.33(3) 12_556 ?
N3 C21 1.33(3) 6 ?
N3 C21 1.33(3) . ?
C21 C21 1.27(5) 5 ?
C21 C22 1.436(16) . ?
C21 C21 1.63(5) 16 ?
C21 C21 1.67(5) 15 ?
C21 C22 2.00(3) 12_556 ?
C22 C21 1.436(16) 16 ?
C22 C21 2.00(3) 11_556 ?
C22 C21 2.00(3) 5 ?
